data_1555674
loop_
_publ_author_name
'Xie, Jian-Bo'
'Lin, Siqi'
'Qiao, Shuo'
'Li, Guigen'

_publ_section_title
;
 Asymmetric Catalytic Enantio- and Diastereoselective Boron Conjugate
 Addition Reactions of \a-Functionalized \a,\b-Unsaturated Carbonyl
 Substrates.
;
_journal_issue 15
_journal_name_full 'Organic letters'
_journal_page_first 3926
_journal_page_last 3929
_journal_paper_doi 10.1021/acs.orglett.6b01998
_journal_volume 18
_journal_year 2016
_chemical_absolute_configuration ad
_chemical_formula_sum 'C17 H24 B Br O3'
_chemical_formula_weight 367.08
_space_group_IT_number 4
_space_group_name_Hall 'P 2yb'
_space_group_name_H-M_alt 'P 1 21 1'
_symmetry_cell_setting monoclinic
_symmetry_Int_Tables_number 4
_symmetry_space_group_name_Hall 'P 2yb'
_symmetry_space_group_name_H-M 'P 1 21 1'
_atom_sites_solution_hydrogens geom
_atom_sites_solution_primary dual
_atom_sites_solution_secondary difmap
_audit_creation_date 2014-09-17T08:04:54-00:00
_audit_creation_method 'WinGX routine CIF_UPDATE'
_cell_angle_alpha 90
_cell_angle_beta 90.025(3)
_cell_angle_gamma 90
_cell_formula_units_Z 4
_cell_length_a 10.203(2)
_cell_length_b 12.287(3)
_cell_length_c 14.177(3)
_cell_measurement_reflns_used 9888
_cell_measurement_temperature 100(2)
_cell_measurement_theta_max 27.95
_cell_measurement_theta_min 2.46
_cell_volume 1777.3(7)
_computing_cell_refinement 'Bruker SAINT'
_computing_data_collection 'Bruker APEX2'
_computing_data_reduction 'Bruker SAINT'
_computing_structure_refinement 'SHELXL-2014 (Sheldrick, 2014)'
_computing_structure_solution 'SHELXS-97 (Sheldrick 2008)'
_diffrn_ambient_temperature 100(2)
_diffrn_measured_fraction_theta_full 1
_diffrn_measured_fraction_theta_max 0.999
_diffrn_measurement_device_type 'Bruker APEX-II CCD'
_diffrn_measurement_method '\w scans'
_diffrn_radiation_monochromator graphite
_diffrn_radiation_source 'fine-focus sealed tube'
_diffrn_radiation_type MoK\a
_diffrn_radiation_wavelength 0.71073
_diffrn_reflns_av_R_equivalents 0.0249
_diffrn_reflns_Laue_measured_fraction_full 1
_diffrn_reflns_Laue_measured_fraction_max 0.999
_diffrn_reflns_limit_h_max 13
_diffrn_reflns_limit_h_min -13
_diffrn_reflns_limit_k_max 16
_diffrn_reflns_limit_k_min -15
_diffrn_reflns_limit_l_max 18
_diffrn_reflns_limit_l_min -18
_diffrn_reflns_number 21150
_diffrn_reflns_point_group_measured_fraction_full 1
_diffrn_reflns_point_group_measured_fraction_max 0.996
_diffrn_reflns_theta_full 25.242
_diffrn_reflns_theta_max 27.952
_diffrn_reflns_theta_min 1.436
_exptl_absorpt_coefficient_mu 2.321
_exptl_absorpt_correction_T_max 0.7456
_exptl_absorpt_correction_T_min 0.5961
_exptl_absorpt_correction_type multi-scan
_exptl_absorpt_process_details SADABS
_exptl_crystal_colour colourless
_exptl_crystal_density_diffrn 1.372
_exptl_crystal_description blade
_exptl_crystal_F_000 760
_exptl_crystal_size_max 0.44
_exptl_crystal_size_mid 0.135
_exptl_crystal_size_min 0.025
_refine_diff_density_max 0.377
_refine_diff_density_min -0.212
_refine_diff_density_rms 0.052
_refine_ls_abs_structure_details
;
 Refined as an inversion twin.
;
_refine_ls_abs_structure_Flack 0.3789(13)
_refine_ls_extinction_method none
_refine_ls_goodness_of_fit_ref 1.022
_refine_ls_hydrogen_treatment constr
_refine_ls_matrix_type full
_refine_ls_number_parameters 398
_refine_ls_number_reflns 8402
_refine_ls_number_restraints 1
_refine_ls_restrained_S_all 1.022
_refine_ls_R_factor_all 0.0327
_refine_ls_R_factor_gt 0.0322
_refine_ls_shift/su_max 0
_refine_ls_shift/su_mean 0
_refine_ls_structure_factor_coef Fsqd
_refine_ls_weighting_details 'w=1/[\s^2^(Fo^2^)+(0.0366P)^2^+2.2029P] where P=(Fo^2^+2Fc^2^)/3'
_refine_ls_weighting_scheme calc
_refine_ls_wR_factor_gt 0.0789
_refine_ls_wR_factor_ref 0.0792
_reflns_number_gt 8310
_reflns_number_total 8402
_reflns_threshold_expression 'I > 2\s(I)'
_cod_data_source_file ol6b01998_si_002.cif
_cod_data_source_block p21_a
_cod_original_sg_symbol_H-M 'P 21'
_cod_database_code 1555674
_shelx_estimated_absorpt_t_min 0.428
_shelx_estimated_absorpt_t_max 0.944
_shelxl_version_number 2014-3

loop_
_symmetry_equiv_pos_as_xyz
'x, y, z'
'-x, y+1/2, -z'

loop_
_atom_site_label
_atom_site_type_symbol
_atom_site_fract_x
_atom_site_fract_y
_atom_site_fract_z
_atom_site_U_iso_or_equiv
_atom_site_adp_type
_atom_site_occupancy
_atom_site_calc_flag
Br1 Br 0.56102(6) -0.01513(3) 0.22632(4) 0.02078(12) Uani 1 d
O1 O 0.4759(4) 0.5670(3) 0.3479(3) 0.0149(8) Uani 1 d
O2 O 0.6912(4) 0.5316(3) 0.3839(3) 0.0168(8) Uani 1 d
O3 O 0.6046(5) 0.7126(4) 0.2053(3) 0.0233(10) Uani 1 d
C1 C 0.5766(6) 0.1399(5) 0.2231(4) 0.0167(12) Uani 1 d
C2 C 0.4659(5) 0.2056(6) 0.2283(4) 0.0176(12) Uani 1 d
H2 H 0.3813 0.1741 0.2343 0.021 Uiso 1 calc
C3 C 0.4802(5) 0.3171(5) 0.2246(5) 0.0181(12) Uani 1 d
H3 H 0.4046 0.3621 0.2278 0.022 Uiso 1 calc
C4 C 0.6045(5) 0.3652(5) 0.2161(4) 0.0132(11) Uani 1 d
C5 C 0.7133(5) 0.2973(5) 0.2124(4) 0.0168(11) Uani 1 d
H5 H 0.7983 0.3284 0.2074 0.02 Uiso 1 calc
C6 C 0.6998(6) 0.1840(5) 0.2158(5) 0.0172(12) Uani 1 d
H6 H 0.7748 0.1384 0.213 0.021 Uiso 1 calc
C7 C 0.6223(4) 0.4890(5) 0.2133(4) 0.0138(10) Uani 1 d
H7 H 0.7162 0.5037 0.1978 0.017 Uiso 1 calc
C8 C 0.5386(6) 0.5435(4) 0.1367(4) 0.0158(11) Uani 1 d
H8 H 0.4473 0.5143 0.1412 0.019 Uiso 1 calc
C9 C 0.5920(6) 0.5180(6) 0.0375(4) 0.0242(12) Uani 1 d
H9A H 0.5342 0.5501 -0.0101 0.036 Uiso 1 calc
H9B H 0.5957 0.4389 0.0286 0.036 Uiso 1 calc
H9C H 0.6802 0.5486 0.031 0.036 Uiso 1 calc
C10 C 0.5335(6) 0.6665(5) 0.1497(4) 0.0159(11) Uani 1 d
C11 C 0.4348(6) 0.7270(5) 0.0911(5) 0.0225(13) Uani 1 d
H11A H 0.4349 0.804 0.109 0.034 Uiso 1 calc
H11B H 0.3474 0.6962 0.1019 0.034 Uiso 1 calc
H11C H 0.4575 0.7201 0.0242 0.034 Uiso 1 calc
C12 C 0.4852(5) 0.5710(5) 0.4508(4) 0.0171(11) Uani 1 d
C13 C 0.6364(6) 0.5860(5) 0.4669(4) 0.0174(12) Uani 1 d
C14 C 0.4347(6) 0.4619(5) 0.4857(4) 0.0241(13) Uani 1 d
H14A H 0.3452 0.4505 0.4626 0.036 Uiso 1 calc
H14B H 0.4349 0.4612 0.5548 0.036 Uiso 1 calc
H14C H 0.4915 0.4036 0.4621 0.036 Uiso 1 calc
C15 C 0.4006(6) 0.6636(5) 0.4875(4) 0.0219(12) Uani 1 d
H15A H 0.4197 0.73 0.4517 0.033 Uiso 1 calc
H15B H 0.4196 0.6758 0.5544 0.033 Uiso 1 calc
H15C H 0.3078 0.6447 0.4799 0.033 Uiso 1 calc
C16 C 0.6856(6) 0.5312(6) 0.5558(4) 0.0296(14) Uani 1 d
H16A H 0.6725 0.4524 0.5508 0.044 Uiso 1 calc
H16B H 0.6371 0.5591 0.6103 0.044 Uiso 1 calc
H16C H 0.7792 0.5467 0.5638 0.044 Uiso 1 calc
C17 C 0.6809(6) 0.7033(5) 0.4629(5) 0.0261(13) Uani 1 d
H17A H 0.7766 0.7059 0.4577 0.039 Uiso 1 calc
H17B H 0.6533 0.7411 0.5204 0.039 Uiso 1 calc
H17C H 0.6416 0.7389 0.4078 0.039 Uiso 1 calc
B1 B 0.5967(6) 0.5340(5) 0.3154(5) 0.0132(12) Uani 1 d
Br2 Br 0.03881(6) 1.01508(4) 0.26284(4) 0.02277(13) Uani 1 d
O4 O -0.0037(4) 0.4210(4) 0.1505(3) 0.0155(8) Uani 1 d
O5 O 0.2160(3) 0.4529(3) 0.1354(3) 0.0148(8) Uani 1 d
O6 O 0.1194(5) 0.2922(4) 0.3178(3) 0.0297(11) Uani 1 d
C18 C 0.0575(6) 0.8614(5) 0.2709(4) 0.0177(12) Uani 1 d
C19 C -0.0519(6) 0.7953(5) 0.2696(4) 0.0191(12) Uani 1 d
H19 H -0.137 0.8262 0.2642 0.023 Uiso 1 calc
C20 C -0.0364(6) 0.6818(5) 0.2763(4) 0.0184(12) Uani 1 d
H20 H -0.1112 0.6358 0.2752 0.022 Uiso 1 calc
C21 C 0.0889(5) 0.6365(5) 0.2846(4) 0.0155(11) Uani 1 d
C22 C 0.1967(5) 0.7063(5) 0.2838(4) 0.0157(11) Uani 1 d
H22 H 0.2824 0.6764 0.2884 0.019 Uiso 1 calc
C23 C 0.1824(5) 0.8179(5) 0.2764(5) 0.0179(12) Uani 1 d
H23 H 0.2572 0.864 0.2752 0.022 Uiso 1 calc
C24 C 0.1110(5) 0.5137(5) 0.2927(4) 0.0142(10) Uani 1 d
H24 H 0.2014 0.5027 0.3182 0.017 Uiso 1 calc
C25 C 0.0154(6) 0.4590(5) 0.3617(4) 0.0152(12) Uani 1 d
H25 H -0.0758 0.4755 0.34 0.018 Uiso 1 calc
C26 C 0.0298(6) 0.5020(5) 0.4626(4) 0.0244(12) Uani 1 d
H26A H -0.0301 0.4624 0.5043 0.037 Uiso 1 calc
H26B H 0.0084 0.5797 0.4639 0.037 Uiso 1 calc
H26C H 0.1202 0.4914 0.484 0.037 Uiso 1 calc
C27 C 0.0320(7) 0.3364(5) 0.3615(4) 0.0200(12) Uani 1 d
C28 C -0.0655(8) 0.2724(6) 0.4198(5) 0.0281(14) Uani 1 d
H28A H -0.0658 0.1964 0.399 0.042 Uiso 1 calc
H28B H -0.1532 0.3035 0.4115 0.042 Uiso 1 calc
H28C H -0.0406 0.276 0.4865 0.042 Uiso 1 calc
C29 C 0.0389(6) 0.3621(4) 0.0656(4) 0.0167(10) Uani 1 d
C30 C 0.1709(5) 0.4186(5) 0.0421(4) 0.0158(11) Uani 1 d
C31 C -0.0670(6) 0.3727(6) -0.0090(4) 0.0278(13) Uani 1 d
H31A H -0.1495 0.3433 0.0154 0.042 Uiso 1 calc
H31B H -0.0411 0.332 -0.0655 0.042 Uiso 1 calc
H31C H -0.0787 0.4496 -0.0253 0.042 Uiso 1 calc
C32 C 0.0565(7) 0.2431(4) 0.0942(4) 0.0245(12) Uani 1 d
H32A H 0.1299 0.237 0.1386 0.037 Uiso 1 calc
H32B H 0.0748 0.1992 0.038 0.037 Uiso 1 calc
H32C H -0.0239 0.2168 0.1244 0.037 Uiso 1 calc
C33 C 0.1559(6) 0.5223(6) -0.0159(4) 0.0242(12) Uani 1 d
H33A H 0.0897 0.5693 0.0133 0.036 Uiso 1 calc
H33B H 0.1283 0.5036 -0.0801 0.036 Uiso 1 calc
H33C H 0.24 0.5608 -0.0182 0.036 Uiso 1 calc
C34 C 0.2740(6) 0.3449(5) -0.0013(4) 0.0230(12) Uani 1 d
H34A H 0.3524 0.3877 -0.0162 0.035 Uiso 1 calc
H34B H 0.2393 0.3123 -0.0592 0.035 Uiso 1 calc
H34C H 0.2969 0.2873 0.0436 0.035 Uiso 1 calc
B2 B 0.1068(6) 0.4600(5) 0.1920(5) 0.0136(12) Uani 1 d

loop_
_atom_site_aniso_label
_atom_site_aniso_U_11
_atom_site_aniso_U_22
_atom_site_aniso_U_33
_atom_site_aniso_U_23
_atom_site_aniso_U_13
_atom_site_aniso_U_12
Br1 0.0320(3) 0.0121(3) 0.0182(2) -0.0003(2) 0.0023(2) -0.0019(2)
O1 0.0139(18) 0.0152(19) 0.0154(18) 0.0000(15) -0.0023(15) 0.0024(16)
O2 0.0138(17) 0.020(2) 0.0167(18) -0.0045(16) -0.0018(14) 0.0032(16)
O3 0.033(2) 0.016(2) 0.021(2) 0.0001(16) -0.0042(17) -0.0065(18)
C1 0.026(3) 0.010(3) 0.015(3) 0.000(2) -0.001(2) 0.000(2)
C2 0.013(2) 0.022(3) 0.017(3) 0.004(2) 0.001(2) -0.005(2)
C3 0.012(2) 0.020(3) 0.022(3) 0.001(2) 0.000(2) 0.002(2)
C4 0.014(2) 0.015(3) 0.011(2) -0.001(2) 0.001(2) -0.001(2)
C5 0.012(2) 0.017(3) 0.021(3) -0.003(2) 0.002(2) -0.003(2)
C6 0.017(3) 0.015(3) 0.019(3) -0.003(2) 0.003(2) 0.003(2)
C7 0.0109(19) 0.014(2) 0.017(2) -0.003(2) 0.0007(17) -0.002(2)
C8 0.017(2) 0.015(3) 0.016(2) -0.0013(18) 0.000(2) -0.003(2)
C9 0.036(3) 0.022(3) 0.015(2) -0.002(2) 0.001(2) 0.000(3)
C10 0.018(3) 0.013(3) 0.016(2) 0.002(2) 0.004(2) -0.005(2)
C11 0.023(3) 0.018(3) 0.026(3) 0.003(2) -0.003(3) -0.001(2)
C12 0.015(2) 0.022(3) 0.015(3) -0.001(2) -0.001(2) 0.004(2)
C13 0.014(2) 0.023(3) 0.014(2) -0.006(2) 0.000(2) 0.001(2)
C14 0.024(3) 0.026(3) 0.022(3) 0.007(2) 0.000(2) 0.001(3)
C15 0.017(3) 0.027(3) 0.022(3) -0.005(2) -0.001(2) 0.005(2)
C16 0.022(3) 0.045(4) 0.022(3) -0.001(3) -0.005(2) 0.009(3)
C17 0.022(3) 0.027(3) 0.030(3) -0.010(3) -0.002(3) -0.003(2)
B1 0.017(3) 0.006(3) 0.017(3) -0.001(2) -0.001(2) 0.000(2)
Br2 0.0359(3) 0.0111(3) 0.0213(3) 0.0001(2) -0.0094(2) 0.0036(2)
O4 0.0153(19) 0.017(2) 0.0146(18) -0.0023(15) 0.0011(15) -0.0012(16)
O5 0.0118(17) 0.017(2) 0.0153(17) -0.0019(14) -0.0005(14) 0.0006(14)
O6 0.043(3) 0.018(2) 0.027(2) 0.0022(19) 0.007(2) 0.011(2)
C18 0.027(3) 0.012(3) 0.013(2) -0.0003(18) -0.002(3) 0.002(2)
C19 0.018(3) 0.015(3) 0.025(3) 0.000(2) -0.001(3) 0.004(2)
C20 0.017(3) 0.014(3) 0.023(3) 0.001(2) 0.001(3) -0.002(2)
C21 0.019(3) 0.012(3) 0.015(2) -0.002(2) 0.000(2) -0.001(2)
C22 0.013(2) 0.018(3) 0.016(3) -0.002(2) -0.002(2) 0.002(2)
C23 0.017(3) 0.018(3) 0.018(3) 0.000(2) -0.003(2) -0.003(2)
C24 0.013(2) 0.013(3) 0.017(2) -0.002(2) -0.0018(17) 0.000(2)
C25 0.016(2) 0.014(3) 0.016(2) 0.000(2) 0.001(2) 0.000(2)
C26 0.030(3) 0.026(3) 0.017(2) -0.006(2) 0.005(2) -0.004(3)
C27 0.029(3) 0.017(3) 0.014(2) 0.001(2) -0.003(2) 0.000(2)
C28 0.046(4) 0.016(3) 0.023(3) 0.003(2) 0.002(3) -0.007(3)
C29 0.016(3) 0.020(3) 0.015(2) -0.0018(19) 0.003(2) -0.001(2)
C30 0.017(3) 0.014(3) 0.016(3) 0.001(2) -0.001(2) -0.001(2)
C31 0.016(3) 0.044(4) 0.023(3) -0.006(3) -0.002(2) -0.003(3)
C32 0.033(3) 0.015(2) 0.025(3) -0.006(2) 0.009(3) -0.004(3)
C33 0.027(3) 0.024(3) 0.021(3) 0.007(3) 0.001(2) -0.001(3)
C34 0.023(3) 0.025(3) 0.021(3) -0.005(2) 0.006(2) 0.001(2)
B2 0.015(3) 0.009(3) 0.017(3) 0.003(2) 0.002(2) 0.000(2)

loop_
_atom_type_symbol
_atom_type_description
_atom_type_scat_dispersion_real
_atom_type_scat_dispersion_imag
_atom_type_scat_source
C C 0.0033 0.0016 'International Tables Vol C Tables 4.2.6.8 and 6.1.1.4'
H H 0 0 'International Tables Vol C Tables 4.2.6.8 and 6.1.1.4'
B B 0.0013 0.0007 'International Tables Vol C Tables 4.2.6.8 and 6.1.1.4'
O O 0.0106 0.006 'International Tables Vol C Tables 4.2.6.8 and 6.1.1.4'
Br Br -0.2901 2.4595 'International Tables Vol C Tables 4.2.6.8 and 6.1.1.4'

loop_
_geom_angle_atom_site_label_1
_geom_angle_atom_site_label_2
_geom_angle_atom_site_label_3
_geom_angle
B1 O1 C12 106.7(4)
B1 O2 C13 106.9(4)
C6 C1 C2 121.2(6)
C6 C1 Br1 118.1(5)
C2 C1 Br1 120.7(5)
C3 C2 C1 119.3(5)
C2 C3 C4 121.2(5)
C5 C4 C3 118.2(5)
C5 C4 C7 120.0(5)
C3 C4 C7 121.8(5)
C4 C5 C6 121.1(5)
C1 C6 C5 119.0(5)
C4 C7 C8 112.7(4)
C4 C7 B1 107.8(5)
C8 C7 B1 113.9(5)
C10 C8 C7 111.4(5)
C10 C8 C9 109.0(5)
C7 C8 C9 111.1(5)
O3 C10 C11 122.0(6)
O3 C10 C8 121.5(5)
C11 C10 C8 116.5(5)
O1 C12 C14 105.9(5)
O1 C12 C15 109.2(4)
C14 C12 C15 110.9(5)
O1 C12 C13 102.2(4)
C14 C12 C13 112.9(5)
C15 C12 C13 114.9(5)
O2 C13 C17 106.8(5)
O2 C13 C16 109.8(5)
C17 C13 C16 110.9(5)
O2 C13 C12 101.8(4)
C17 C13 C12 113.7(5)
C16 C13 C12 113.2(5)
O2 B1 O1 113.5(5)
O2 B1 C7 121.9(5)
O1 B1 C7 124.1(5)
B2 O4 C29 106.4(4)
B2 O5 C30 106.9(4)
C19 C18 C23 121.2(6)
C19 C18 Br2 120.1(5)
C23 C18 Br2 118.6(5)
C18 C19 C20 119.4(5)
C21 C20 C19 120.2(5)
C22 C21 C20 118.4(5)
C22 C21 C24 119.4(5)
C20 C21 C24 122.2(5)
C23 C22 C21 121.8(5)
C22 C23 C18 119.0(5)
C21 C24 C25 112.7(5)
C21 C24 B2 109.9(5)
C25 C24 B2 112.1(5)
C27 C25 C26 109.5(5)
C27 C25 C24 111.3(5)
C26 C25 C24 112.5(5)
O6 C27 C28 122.0(6)
O6 C27 C25 121.9(6)
C28 C27 C25 116.2(5)
O4 C29 C31 108.5(5)
O4 C29 C32 106.8(4)
C31 C29 C32 110.5(5)
O4 C29 C30 102.3(4)
C31 C29 C30 115.4(5)
C32 C29 C30 112.5(5)
O5 C30 C34 108.7(5)
O5 C30 C33 106.2(4)
C34 C30 C33 110.5(5)
O5 C30 C29 102.0(4)
C34 C30 C29 115.0(5)
C33 C30 C29 113.8(5)
O4 B2 O5 113.4(5)
O4 B2 C24 124.3(5)
O5 B2 C24 122.3(5)

loop_
_geom_bond_atom_site_label_1
_geom_bond_atom_site_label_2
_geom_bond_distance
Br1 C1 1.912(6)
O1 B1 1.376(8)
O1 C12 1.464(6)
O2 B1 1.369(7)
O2 C13 1.465(6)
O3 C10 1.211(7)
C1 C6 1.374(8)
C1 C2 1.391(8)
C2 C3 1.378(9)
C3 C4 1.405(8)
C4 C5 1.389(8)
C4 C7 1.532(8)
C5 C6 1.400(9)
C7 C8 1.535(7)
C7 B1 1.571(8)
C8 C10 1.524(8)
C8 C9 1.540(8)
C10 C11 1.502(8)
C12 C14 1.518(8)
C12 C15 1.520(8)
C12 C13 1.571(7)
C13 C17 1.512(9)
C13 C16 1.514(8)
Br2 C18 1.901(6)
O4 B2 1.359(7)
O4 C29 1.469(6)
O5 B2 1.377(7)
O5 C30 1.462(7)
O6 C27 1.214(8)
C18 C19 1.381(9)
C18 C23 1.384(8)
C19 C20 1.407(9)
C20 C21 1.399(8)
C21 C22 1.395(8)
C21 C24 1.529(8)
C22 C23 1.383(9)
C24 C25 1.537(8)
C24 B2 1.574(9)
C25 C27 1.516(8)
C25 C26 1.532(7)
C27 C28 1.514(9)
C29 C31 1.518(8)
C29 C32 1.528(8)
C29 C30 1.551(8)
C30 C34 1.518(8)
C30 C33 1.525(8)
